data_2104547
loop_
_publ_author_name
'Marsh, Richard E.'

_publ_section_title
;
 Space groups <i>P</i>1 and <i>Cc</i>: how are they doing?
;
_journal_coeditor_code BK5088
_journal_issue 6
_journal_name_full 'Acta Crystallographica Section B'
_journal_page_first 782
_journal_page_last 783
_journal_paper_doi 10.1107/S0108768109046448
_journal_volume 65
_journal_year 2009
_chemical_formula_sum 'C24 H44 O2'
_chemical_formula_weight 364.59
_chemical_melting_point 171.0(10)
_chemical_name_systematic
;
2-(1'-hydroxycyclododecyl)cyclododecanone
;
_space_group_IT_number 2
_symmetry_cell_setting triclinic
_symmetry_space_group_name_Hall '-P 1'
_symmetry_space_group_name_H-M 'P -1'
_cell_angle_alpha 82.25(3)
_cell_angle_beta 82.83(3)
_cell_angle_gamma 78.55(3)
_cell_formula_units_Z 1
_cell_length_a 5.4982(11)
_cell_length_b 7.7104(15)
_cell_length_c 13.452(3)
_cell_measurement_reflns_used 9534
_cell_measurement_temperature 293(2)
_cell_measurement_theta_max 27.48
_cell_measurement_theta_min 2.71
_cell_volume 551.0(2)
_diffrn_ambient_temperature 293(2)
_diffrn_measurement_device_type 'Rigaku RAXIS RAPID IP'
_diffrn_radiation_monochromator graphite
_diffrn_radiation_source 'fine-focus sealed tube'
_diffrn_radiation_type MoK\a
_diffrn_radiation_wavelength 0.71073
_exptl_crystal_colour colourless
_exptl_crystal_density_diffrn 1.099
_exptl_crystal_density_method 'not measured'
_exptl_crystal_description block
_exptl_crystal_F_000 204
_exptl_crystal_size_max 0.40
_exptl_crystal_size_mid 0.15
_exptl_crystal_size_min 0.15
_cod_data_source_file bk5088.cif
_cod_data_source_block DESNUL
_cod_depositor_comments
;
The following automatic conversions were performed:
'_geom_bond_publ_flag' value 'NO' changed to 'no' according to
'/home/saulius/struct/CIF-dictionaries/cif_core.dic' dictionary named
'cif_core.dic' version 2.4.1 from 2010-06-29.

'_geom_angle_publ_flag'
value 'NO' changed to 'no' according to
'/home/saulius/struct/CIF-dictionaries/cif_core.dic' dictionary named
'cif_core.dic' version 2.4.1 from 2010-06-29.

Automatic conversion script
Id: cif_fix_enum 1527 2010-12-29 10:47:43Z saulius 

The following automatic conversions were performed:

'_chemical_melting_point' value '170-172' was changed to '171.0(10)'
- the average value was taken and precision was estimated.

Automatic conversion script
Id: cif_fix_values 1646 2011-03-28 12:23:43Z adriana 

The following automatic conversions were performed:

'_chemical_melting_point' value '170-172' was changed to '171.0(10)'
- the average value was taken and precision was
estimated.

'_geom_bond_publ_flag' value 'NO' changed to 'no'
according to /home/saulius/struct/CIF-dictionaries/cif_core.dic
dictionary named 'cif_core.dic' version 2.4.1 from
2010-06-29.

'_geom_angle_publ_flag' value 'NO' changed to 'no'
according to /home/saulius/struct/CIF-dictionaries/cif_core.dic
dictionary named 'cif_core.dic' version 2.4.1 from 2010-06-29.

Automatic conversion script
Id: cif_fix_values 1715 2011-07-08 13:25:40Z adriana 
;
_cod_original_cell_volume 550.99(19)
_cod_original_sg_symbol_H-M P-1
_cod_database_code 2104547

loop_
_symmetry_equiv_pos_as_xyz
'x, y, z'
'-X, -Y, -Z'

loop_
_atom_site_label
_atom_site_type_symbol
_atom_site_fract_x
_atom_site_fract_y
_atom_site_fract_z
_atom_site_occupancy
C1 C 0.4568 0.4224 0.5380 1
H1 H 0.3565 0.3626 0.5026 0.5
O1 O 0.2810 0.3205 0.4967 0.5
C2 C 0.6788 0.2764 0.5660 1
H2 H 0.7792 0.3245 0.6058 1
H3 H 0.7810 0.2462 0.5044 1
C3 C 0.6118 0.1058 0.6246 1
H4 H 0.5415 0.0436 0.5804 1
H5 H 0.4852 0.1365 0.6795 1
C4 C 0.8376 -0.0188 0.6675 1
H6 H 0.7956 -0.1356 0.6870 1
H7 H 0.9750 -0.0310 0.6147 1
C5 C 0.9226 0.0444 0.7566 1
H8 H 0.9357 0.1688 0.7402 1
H9 H 1.0875 -0.0222 0.7682 1
C6 C 0.7510 0.0246 0.8529 1
H10 H 0.5819 0.0378 0.8355 1
H11 H 0.7970 -0.0948 0.8864 1
C7 C 0.7555 0.1572 0.9264 1
H12 H 0.9246 0.1452 0.9432 1
H13 H 0.6532 0.1276 0.9880 1
C8 C 0.6620 0.3530 0.8860 1
H14 H 0.6874 0.4284 0.9345 1
H15 H 0.7628 0.3819 0.8240 1
C9 C 0.3877 0.3974 0.8660 1
H16 H 0.2849 0.3928 0.9300 1
H17 H 0.3538 0.3072 0.8286 1
C10 C 0.3138 0.5798 0.8070 1
H18 H 0.1337 0.6093 0.8094 1
H19 H 0.3687 0.6684 0.8392 1
C11 C 0.4258 0.5884 0.6960 1
H20 H 0.6021 0.5379 0.6934 1
H21 H 0.4096 0.7121 0.6680 1
C12 C 0.3054 0.4929 0.6322 1
H22 H 0.2555 0.3922 0.6734 0.5
H23 H 0.1554 0.5722 0.6115 0.5
H24 H 0.2304 0.2500 0.5415 0.5
O2 O 0.0940 0.4955 0.6444 0.5

loop_
_geom_angle_atom_site_label_1
_geom_angle_atom_site_label_2
_geom_angle_atom_site_label_3
_geom_angle
_geom_angle_site_symmetry_1
_geom_angle_site_symmetry_2
_geom_angle_site_symmetry_3
_geom_angle_publ_flag
C1 O1 H1 13.00 . . . no
C1 O1 H24 110.00 . . . no
H22 O2 H23 106.00 . . . no
C12 O2 H22 49.00 . . . no
C12 O2 H23 56.00 . . . no
O1 C1 C12 103.91 . . . yes
O1 C1 C1 114.81 . . 2_666 yes
C2 C1 C12 111.09 . . . no
O1 C1 C2 103.70 . . . yes
C1 C1 C2 111.52 2_666 . . no
C1 C1 C12 111.35 2_666 . . no
C1 C2 C3 115.51 . . . no
C2 C3 C4 112.58 . . . no
C3 C4 C5 113.85 . . . no
C4 C5 C6 113.92 . . . no
C5 C6 C7 114.52 . . . no
C6 C7 C8 114.10 . . . no
C7 C8 C9 114.86 . . . no
C8 C9 C10 113.64 . . . no
C9 C10 C11 113.03 . . . no
C10 C11 C12 113.73 . . . no
O2 C12 C11 120.63 . . . yes
C1 C12 C11 118.59 . . . no
O2 C12 C1 119.75 . . . yes
O1 C1 H1 8.00 . . . no
C2 C1 H1 104.00 . . . no
C12 C1 H1 111.00 . . . no
C1 C1 H1 108.00 2_666 . . no
C1 C2 H2 108.00 . . . no
C1 C2 H3 108.00 . . . no
C3 C2 H2 108.00 . . . no
C3 C2 H3 108.00 . . . no
H2 C2 H3 107.00 . . . no
C2 C3 H4 109.00 . . . no
C2 C3 H5 109.00 . . . no
C4 C3 H4 109.00 . . . no
C4 C3 H5 109.00 . . . no
H4 C3 H5 108.00 . . . no
C3 C4 H6 109.00 . . . no
C3 C4 H7 109.00 . . . no
C5 C4 H6 109.00 . . . no
C5 C4 H7 109.00 . . . no
H6 C4 H7 107.00 . . . no
C4 C5 H8 109.00 . . . no
C4 C5 H9 109.00 . . . no
C6 C5 H8 109.00 . . . no
C6 C5 H9 109.00 . . . no
H8 C5 H9 108.00 . . . no
C5 C6 H10 109.00 . . . no
C5 C6 H11 109.00 . . . no
C7 C6 H10 109.00 . . . no
C7 C6 H11 109.00 . . . no
H10 C6 H11 108.00 . . . no
C6 C7 H12 109.00 . . . no
C6 C7 H13 109.00 . . . no
C8 C7 H12 109.00 . . . no
C8 C7 H13 109.00 . . . no
H12 C7 H13 108.00 . . . no
C7 C8 H14 108.00 . . . no
C7 C8 H15 109.00 . . . no
C9 C8 H14 108.00 . . . no
C9 C8 H15 109.00 . . . no
H14 C8 H15 108.00 . . . no
C8 C9 H16 109.00 . . . no
C8 C9 H17 109.00 . . . no
C10 C9 H16 109.00 . . . no
C10 C9 H17 109.00 . . . no
H16 C9 H17 108.00 . . . no
C9 C10 H18 109.00 . . . no
C9 C10 H19 109.00 . . . no
C11 C10 H18 109.00 . . . no
C11 C10 H19 109.00 . . . no
H18 C10 H19 108.00 . . . no
C10 C11 H20 109.00 . . . no
C10 C11 H21 109.00 . . . no
C12 C11 H20 109.00 . . . no
C12 C11 H21 109.00 . . . no
H20 C11 H21 108.00 . . . no
O2 C12 H22 65.00 . . . no
O2 C12 H23 43.00 . . . no
C1 C12 H22 106.00 . . . no
C1 C12 H23 108.00 . . . no
C11 C12 H22 108.00 . . . no
C11 C12 H23 108.00 . . . no
H22 C12 H23 108.00 . . . no

loop_
_geom_bond_atom_site_label_1
_geom_bond_atom_site_label_2
_geom_bond_distance
_geom_bond_site_symmetry_1
_geom_bond_site_symmetry_2
_geom_bond_publ_flag
O1 C1 1.5536 . . yes
O2 C12 1.1499 . . yes
O1 H1 0.5900 . . no
O1 H24 0.8200 . . no
O2 H22 1.1400 . . no
O2 H23 0.7900 . . no
C1 C1 1.5740 . 2_666 no
C1 C12 1.5287 . . no
C1 C2 1.5342 . . no
C2 C3 1.5256 . . no
C3 C4 1.5340 . . no
C4 C5 1.5100 . . no
C5 C6 1.5134 . . no
C6 C7 1.5206 . . no
C7 C8 1.5424 . . no
C8 C9 1.5283 . . no
C9 C10 1.5250 . . no
C10 C11 1.5405 . . no
C11 C12 1.4909 . . no
C1 H1 0.9800 . . no
C2 H2 0.9700 . . no
C2 H3 0.9700 . . no
C3 H4 0.9700 . . no
C3 H5 0.9700 . . no
C4 H6 0.9700 . . no
C4 H7 0.9700 . . no
C5 H8 0.9700 . . no
C5 H9 0.9700 . . no
C6 H10 0.9700 . . no
C6 H11 0.9700 . . no
C7 H12 0.9700 . . no
C7 H13 0.9700 . . no
C8 H14 0.9700 . . no
C8 H15 0.9700 . . no
C9 H16 0.9700 . . no
C9 H17 0.9700 . . no
C10 H18 0.9700 . . no
C10 H19 0.9700 . . no
C11 H20 0.9700 . . no
C11 H21 0.9700 . . no
C12 H22 0.9600 . . no
C12 H23 0.9700 . . no
